data_1503137
loop_
_publ_author_name
'Cordes, Jens'
'Harms, Klaus'
'Koert, Ulrich'

_publ_section_title
;
 Synthesis of the isoquinocycline-pyrrolopyrrole substructure.
;
_journal_issue 17
_journal_name_full 'Organic letters'
_journal_page_first 3808
_journal_page_last 3811
_journal_paper_doi 10.1021/ol101500k
_journal_volume 12
_journal_year 2010
_chemical_absolute_configuration rm
_chemical_compound_source 'synthesis as described'
_chemical_formula_moiety 'C13 H14 O4'
_chemical_formula_sum 'C13 H14 O4'
_chemical_formula_weight 234.24
_space_group_IT_number 29
_symmetry_cell_setting orthorhombic
_symmetry_Int_Tables_number 29
_symmetry_space_group_name_Hall 'P 2c -2ac'
_symmetry_space_group_name_H-M 'P c a 21'
_atom_sites_solution_hydrogens difmap
_atom_sites_solution_primary direct
_atom_sites_solution_secondary difmap
_audit_creation_date 2010-06-25T12:24:17-00:00
_audit_creation_method 'WinGX routine CIF_UPDATE'
_cell_angle_alpha 90
_cell_angle_beta 90
_cell_angle_gamma 90
_cell_formula_units_Z 4
_cell_length_a 11.0204(5)
_cell_length_b 8.2388(5)
_cell_length_c 12.1197(6)
_cell_measurement_reflns_used 6946
_cell_measurement_temperature 100(2)
_cell_measurement_theta_max 25
_cell_measurement_theta_min 1.6
_cell_measurement_wavelength 0.71073
_cell_volume 1100.41(10)
_computing_cell_refinement 'STOE X-AREA'
_computing_data_collection 'STOE X-AREA'
_computing_data_reduction 'STOE X-AREA'
_computing_molecular_graphics 'DIAMOND 3.1 (Brandenburg, 1999)'
_computing_publication_material 'WinGX publication routines (Farrugia, 1999)'
_computing_structure_refinement 'SHELXL-97 (Sheldrick, 2008)'
_computing_structure_solution 'SIR92 (Giacovazzo et al, 1993)'
_diffrn_ambient_temperature 100(2)
_diffrn_measured_fraction_theta_full 0.995
_diffrn_measured_fraction_theta_max 0.996
_diffrn_measurement_device_type 'STOE IPDS2'
_diffrn_radiation_monochromator graphite
_diffrn_radiation_probe x-ray
_diffrn_radiation_type MoK\a
_diffrn_radiation_wavelength 0.71073
_diffrn_reflns_av_R_equivalents 0.0191
_diffrn_reflns_av_unetI/netI 0.0169
_diffrn_reflns_limit_h_max 13
_diffrn_reflns_limit_h_min -13
_diffrn_reflns_limit_k_max 7
_diffrn_reflns_limit_k_min -10
_diffrn_reflns_limit_l_max 15
_diffrn_reflns_limit_l_min -14
_diffrn_reflns_number 5278
_diffrn_reflns_theta_full 25
_diffrn_reflns_theta_max 26.7
_diffrn_reflns_theta_min 3.09
_exptl_absorpt_coefficient_mu 0.105
_exptl_absorpt_correction_T_max 1.0017
_exptl_absorpt_correction_T_min 0.9392
_exptl_absorpt_correction_type multi-scan
_exptl_absorpt_process_details
;
 in PLATON      
;
_exptl_crystal_colour colourless
_exptl_crystal_density_diffrn 1.414
_exptl_crystal_density_method 'not measured'
_exptl_crystal_description prism
_exptl_crystal_F_000 496
_exptl_crystal_size_max 0.33
_exptl_crystal_size_mid 0.27
_exptl_crystal_size_min 0.18
_refine_diff_density_max 0.195
_refine_diff_density_min -0.138
_refine_diff_density_rms 0.032
_refine_ls_abs_structure_details 'Flack H D (1983), Acta Cryst. A39, 876-881'
_refine_ls_abs_structure_Flack -0.4(6)
_refine_ls_extinction_coef 0.036(3)
_refine_ls_extinction_expression Fc^*^=kFc[1+0.001xFc^2^\l^3^/sin(2\q)]^-1/4^
_refine_ls_extinction_method SHELXL
_refine_ls_goodness_of_fit_ref 1.056
_refine_ls_hydrogen_treatment refall
_refine_ls_matrix_type full
_refine_ls_number_parameters 211
_refine_ls_number_reflns 2185
_refine_ls_number_restraints 1
_refine_ls_restrained_S_all 1.056
_refine_ls_R_factor_all 0.0247
_refine_ls_R_factor_gt 0.0235
_refine_ls_shift/su_max 0
_refine_ls_shift/su_mean 0
_refine_ls_structure_factor_coef Fsqd
_refine_ls_weighting_details 'calc w=1/[\s^2^(Fo^2^)+(0.0425P)^2^+0.0267P] where P=(Fo^2^+2Fc^2^)/3'
_refine_ls_weighting_scheme calc
_refine_ls_wR_factor_gt 0.0587
_refine_ls_wR_factor_ref 0.0591
_reflns_number_gt 2090
_reflns_number_total 2185
_reflns_threshold_expression >2\s(I)
_cod_data_source_file ol101500k_si_001.cif
_cod_data_source_block 14
_cod_database_code 1503137

loop_
_symmetry_equiv_pos_as_xyz
'x, y, z'
'-x, -y, z+1/2'
'-x+1/2, y, z+1/2'
'x+1/2, -y, z'

loop_
_atom_site_label
_atom_site_type_symbol
_atom_site_fract_x
_atom_site_fract_y
_atom_site_fract_z
_atom_site_U_iso_or_equiv
_atom_site_adp_type
_atom_site_occupancy
_atom_site_symmetry_multiplicity
_atom_site_calc_flag
C1 C 0.11316(10) 0.60497(14) 0.13784(10) 0.0197(2) Uani 1 1 d
C2 C -0.01262(9) 0.60566(14) 0.18852(10) 0.0191(2) Uani 1 1 d
C3 C 0.00306(10) 0.47414(14) 0.27601(10) 0.0189(2) Uani 1 1 d
C4 C 0.12938(10) 0.51655(15) 0.31798(10) 0.0193(2) Uani 1 1 d
C5 C 0.13031(10) 0.67631(15) 0.38354(10) 0.0189(2) Uani 1 1 d
C6 C 0.04211(10) 0.80146(15) 0.33854(10) 0.0191(2) Uani 1 1 d
C7 C 0.02851(11) 0.94941(15) 0.39318(10) 0.0218(3) Uani 1 1 d
C8 C -0.05435(11) 1.06230(15) 0.35489(11) 0.0238(2) Uani 1 1 d
C9 C -0.12472(11) 1.03048(15) 0.26188(11) 0.0226(2) Uani 1 1 d
C10 C -0.11165(9) 0.88369(14) 0.20746(10) 0.0197(2) Uani 1 1 d
C11 C -0.02724(9) 0.76876(14) 0.24487(9) 0.0180(2) Uani 1 1 d
C12 C 0.19437(11) 0.37881(16) 0.37486(11) 0.0227(2) Uani 1 1 d
C13 C -0.28625(12) 0.92916(19) 0.09460(12) 0.0308(3) Uani 1 1 d
O1 O 0.14502(8) 0.64624(11) 0.04697(7) 0.0254(2) Uani 1 1 d
O2 O 0.19418(7) 0.55477(11) 0.21355(7) 0.02113(18) Uani 1 1 d
O3 O 0.10245(8) 0.64984(11) 0.49672(7) 0.02302(19) Uani 1 1 d
O4 O -0.17839(7) 0.83859(11) 0.11769(7) 0.0246(2) Uani 1 1 d
H1 H 0.1716(17) 0.632(2) 0.5261(16) 0.037(5) Uiso 1 1 d
H2 H -0.0763(13) 0.5875(18) 0.1353(12) 0.021(3) Uiso 1 1 d
H3A H -0.0546(13) 0.4793(19) 0.3373(13) 0.020(3) Uiso 1 1 d
H3B H 0.0035(12) 0.3637(18) 0.2456(11) 0.013(3) Uiso 1 1 d
H5 H 0.2128(12) 0.7155(18) 0.3758(11) 0.015(3) Uiso 1 1 d
H7 H 0.0731(13) 0.9730(19) 0.4611(12) 0.020(3) Uiso 1 1 d
H8 H -0.0616(13) 1.168(2) 0.3940(12) 0.021(4) Uiso 1 1 d
H9 H -0.1836(13) 1.105(2) 0.2383(13) 0.024(4) Uiso 1 1 d
H12A H 0.2073(14) 0.288(3) 0.3234(16) 0.038(5) Uiso 1 1 d
H12B H 0.1481(15) 0.340(2) 0.4348(15) 0.031(4) Uiso 1 1 d
H12C H 0.2735(14) 0.4114(19) 0.4025(13) 0.022(3) Uiso 1 1 d
H13A H -0.3309(19) 0.867(3) 0.0384(18) 0.051(5) Uiso 1 1 d
H13B H -0.2631(18) 1.041(3) 0.0691(16) 0.052(5) Uiso 1 1 d
H13C H -0.3359(16) 0.937(2) 0.1630(15) 0.039(5) Uiso 1 1 d

loop_
_atom_site_aniso_label
_atom_site_aniso_U_11
_atom_site_aniso_U_22
_atom_site_aniso_U_33
_atom_site_aniso_U_23
_atom_site_aniso_U_13
_atom_site_aniso_U_12
C1 0.0233(5) 0.0157(5) 0.0201(6) -0.0019(5) 0.0009(4) 0.0005(4)
C2 0.0201(5) 0.0182(5) 0.0189(6) -0.0009(5) -0.0010(4) 0.0003(4)
C3 0.0191(5) 0.0173(5) 0.0204(6) 0.0010(5) 0.0014(4) 0.0003(4)
C4 0.0182(5) 0.0210(6) 0.0185(5) 0.0022(5) 0.0036(4) 0.0002(4)
C5 0.0195(5) 0.0211(6) 0.0160(5) 0.0021(4) 0.0012(4) -0.0026(4)
C6 0.0189(5) 0.0195(6) 0.0189(5) 0.0017(4) 0.0027(4) -0.0022(4)
C7 0.0248(5) 0.0213(6) 0.0192(6) -0.0012(5) 0.0020(4) -0.0045(4)
C8 0.0284(6) 0.0185(6) 0.0245(6) -0.0014(5) 0.0054(5) -0.0015(4)
C9 0.0238(5) 0.0191(5) 0.0249(6) 0.0025(5) 0.0045(4) 0.0041(5)
C10 0.0193(5) 0.0211(6) 0.0189(5) 0.0019(5) 0.0021(4) -0.0009(4)
C11 0.0181(5) 0.0174(6) 0.0186(6) 0.0007(4) 0.0032(4) -0.0004(4)
C12 0.0210(5) 0.0226(6) 0.0245(6) 0.0034(5) 0.0017(4) 0.0024(4)
C13 0.0265(6) 0.0337(7) 0.0323(7) 0.0011(6) -0.0070(6) 0.0092(5)
O1 0.0296(4) 0.0266(5) 0.0201(4) 0.0024(4) 0.0061(3) 0.0025(3)
O2 0.0198(3) 0.0245(4) 0.0191(4) 0.0025(3) 0.0040(3) 0.0006(3)
O3 0.0250(4) 0.0281(5) 0.0160(4) 0.0027(4) 0.0002(3) -0.0004(3)
O4 0.0245(4) 0.0256(5) 0.0238(5) -0.0010(4) -0.0044(3) 0.0057(3)

loop_
_atom_type_symbol
_atom_type_description
_atom_type_scat_dispersion_real
_atom_type_scat_dispersion_imag
_atom_type_scat_source
C C 0.0033 0.0016 'International Tables Vol C Tables 4.2.6.8 and 6.1.1.4'
H H 0 0 'International Tables Vol C Tables 4.2.6.8 and 6.1.1.4'
O O 0.0106 0.006 'International Tables Vol C Tables 4.2.6.8 and 6.1.1.4'

loop_
_geom_angle_atom_site_label_1
_geom_angle_atom_site_label_2
_geom_angle_atom_site_label_3
_geom_angle
O1 C1 O2 121.11(11)
O1 C1 C2 129.47(11)
O2 C1 C2 109.36(10)
C11 C2 C1 106.45(9)
C11 C2 C3 109.18(9)
C1 C2 C3 100.10(9)
C11 C2 H2 111.2(9)
C1 C2 H2 113.2(9)
C3 C2 H2 115.9(9)
C4 C3 C2 99.94(9)
C4 C3 H3A 109.3(9)
C2 C3 H3A 115.0(9)
C4 C3 H3B 109.5(8)
C2 C3 H3B 113.5(8)
H3A C3 H3B 109.2(12)
O2 C4 C12 108.68(9)
O2 C4 C3 101.73(9)
C12 C4 C3 114.46(10)
O2 C4 C5 104.80(9)
C12 C4 C5 113.87(10)
C3 C4 C5 112.03(9)
O3 C5 C6 108.20(9)
O3 C5 C4 111.45(9)
C6 C5 C4 113.04(9)
O3 C5 H5 110.3(8)
C6 C5 H5 109.8(8)
C4 C5 H5 104.0(8)
C11 C6 C7 119.75(11)
C11 C6 C5 120.80(11)
C7 C6 C5 119.44(10)
C8 C7 C6 119.93(11)
C8 C7 H7 118.7(9)
C6 C7 H7 121.2(9)
C7 C8 C9 120.81(11)
C7 C8 H8 118.8(8)
C9 C8 H8 120.3(8)
C10 C9 C8 119.46(11)
C10 C9 H9 119.8(10)
C8 C9 H9 120.7(10)
O4 C10 C9 124.15(11)
O4 C10 C11 115.55(10)
C9 C10 C11 120.30(11)
C6 C11 C10 119.74(10)
C6 C11 C2 118.66(10)
C10 C11 C2 121.55(10)
C4 C12 H12A 110.6(11)
C4 C12 H12B 110.6(10)
H12A C12 H12B 107.7(15)
C4 C12 H12C 112.0(9)
H12A C12 H12C 107.4(13)
H12B C12 H12C 108.3(14)
O4 C13 H13A 106.2(12)
O4 C13 H13B 109.2(12)
H13A C13 H13B 113.1(17)
O4 C13 H13C 109.2(10)
H13A C13 H13C 109.7(15)
H13B C13 H13C 109.4(15)
C1 O2 C4 109.08(8)
C5 O3 H1 103.6(12)
C10 O4 C13 117.49(10)

loop_
_geom_bond_atom_site_label_1
_geom_bond_atom_site_label_2
_geom_bond_distance
C1 O1 1.2049(15)
C1 O2 1.3454(14)
C1 C2 1.5161(16)
C2 C11 1.5159(16)
C2 C3 1.5259(16)
C2 H2 0.964(15)
C3 C4 1.5227(15)
C3 H3A 0.979(15)
C3 H3B 0.981(14)
C4 O2 1.4869(13)
C4 C12 1.5087(17)
C4 C5 1.5375(17)
C5 O3 1.4225(14)
C5 C6 1.5184(16)
C5 H5 0.970(13)
C6 C11 1.3948(16)
C6 C7 1.3953(18)
C7 C8 1.3835(18)
C7 H7 0.978(15)
C8 C9 1.3932(18)
C8 H8 0.998(16)
C9 C10 1.3850(17)
C9 H9 0.937(16)
C10 O4 1.3647(14)
C10 C11 1.4026(16)
C12 H12A 0.99(2)
C12 H12B 0.944(18)
C12 H12C 0.972(16)
C13 O4 1.4311(15)
C13 H13A 0.98(2)
C13 H13B 1.01(2)
C13 H13C 0.995(19)
O3 H1 0.85(2)

loop_
_geom_hbond_atom_site_label_D
_geom_hbond_atom_site_label_H
_geom_hbond_atom_site_label_A
_geom_hbond_distance_DH
_geom_hbond_distance_HA
_geom_hbond_distance_DA
_geom_hbond_angle_DHA
_geom_hbond_site_symmetry_A
O3 H1 O1 0.85(2) 2.039(19) 2.8489(13) 157.9(17) 3

loop_
_geom_torsion_atom_site_label_1
_geom_torsion_atom_site_label_2
_geom_torsion_atom_site_label_3
_geom_torsion_atom_site_label_4
_geom_torsion
O1 C1 C2 C11 -90.98(15)
O2 C1 C2 C11 86.32(11)
O1 C1 C2 C3 155.41(12)
O2 C1 C2 C3 -27.28(12)
C11 C2 C3 C4 -70.32(10)
C1 C2 C3 C4 41.18(10)
C2 C3 C4 O2 -41.47(10)
C2 C3 C4 C12 -158.46(10)
C2 C3 C4 C5 69.96(11)
O2 C4 C5 O3 -163.66(8)
C12 C4 C5 O3 -45.03(12)
C3 C4 C5 O3 86.84(11)
O2 C4 C5 C6 74.21(10)
C12 C4 C5 C6 -167.17(10)
C3 C4 C5 C6 -35.29(13)
O3 C5 C6 C11 -125.78(11)
C4 C5 C6 C11 -1.85(14)
O3 C5 C6 C7 52.77(13)
C4 C5 C6 C7 176.71(10)
C11 C6 C7 C8 0.59(16)
C5 C6 C7 C8 -177.98(11)
C6 C7 C8 C9 -0.14(17)
C7 C8 C9 C10 0.23(18)
C8 C9 C10 O4 178.05(10)
C8 C9 C10 C11 -0.76(17)
C7 C6 C11 C10 -1.12(16)
C5 C6 C11 C10 177.43(10)
C7 C6 C11 C2 -178.71(10)
C5 C6 C11 C2 -0.16(15)
O4 C10 C11 C6 -177.69(9)
C9 C10 C11 C6 1.21(16)
O4 C10 C11 C2 -0.18(15)
C9 C10 C11 C2 178.73(10)
C1 C2 C11 C6 -68.66(13)
C3 C2 C11 C6 38.57(13)
C1 C2 C11 C10 113.79(11)
C3 C2 C11 C10 -138.97(10)
O1 C1 O2 C4 178.40(11)
C2 C1 O2 C4 0.83(13)
C12 C4 O2 C1 147.28(10)
C3 C4 O2 C1 26.18(12)
C5 C4 O2 C1 -90.64(10)
C9 C10 O4 C13 -15.47(16)
C11 C10 O4 C13 163.39(11)
